data_1505583
loop_
_publ_author_name
'Rawal, Girish K.'
'Kumar, Amit'
'Tawar, Urmila'
'Vankar, Yashwant D.'

_publ_section_title
;
 New method for chloroamidation of olefins. Application in the synthesis
 of N-glycopeptides and anticancer agents.
;
_journal_issue 25
_journal_name_full 'Organic letters'
_journal_page_first 5171
_journal_page_last 5174
_journal_paper_doi 10.1021/ol702097q
_journal_volume 9
_journal_year 2007
_chemical_formula_moiety 'C14 H20 Cl N O8'
_chemical_formula_sum 'C14 H20 Cl N O8'
_chemical_formula_weight 365.76
_chemical_name_systematic
;
 ?
;
_space_group_IT_number 4
_symmetry_cell_setting monoclinic
_symmetry_space_group_name_Hall 'P 2yb'
_symmetry_space_group_name_H-M 'P 1 21 1'
_atom_sites_solution_hydrogens geom
_atom_sites_solution_primary direct
_atom_sites_solution_secondary difmap
_audit_creation_method SHELXL-97
_cell_angle_alpha 90.00
_cell_angle_beta 109.498(2)
_cell_angle_gamma 90.00
_cell_formula_units_Z 4
_cell_length_a 9.3175(8)
_cell_length_b 16.5043(13)
_cell_length_c 12.3112(10)
_cell_measurement_temperature 293(2)
_cell_volume 1784.6(3)
_computing_cell_refinement 'Bruker SMART v5.628'
_computing_data_collection 'Bruker SMART v5.628'
_computing_data_reduction 'Bruker SAINT+ v6.45'
_computing_molecular_graphics ORTEP
_computing_structure_refinement 'SHELXL-97 (Sheldrick, 1997)'
_computing_structure_solution 'SIR 97'
_diffrn_ambient_temperature 293(2)
_diffrn_measured_fraction_theta_full 0.992
_diffrn_measured_fraction_theta_max 0.992
_diffrn_radiation_monochromator graphite
_diffrn_radiation_source 'fine-focus sealed tube'
_diffrn_radiation_type MoK\a
_diffrn_radiation_wavelength 0.71073
_diffrn_reflns_av_R_equivalents 0.0420
_diffrn_reflns_av_sigmaI/netI 0.0820
_diffrn_reflns_limit_h_max 12
_diffrn_reflns_limit_h_min -11
_diffrn_reflns_limit_k_max 20
_diffrn_reflns_limit_k_min -21
_diffrn_reflns_limit_l_max 12
_diffrn_reflns_limit_l_min -16
_diffrn_reflns_number 12049
_diffrn_reflns_theta_full 28.29
_diffrn_reflns_theta_max 28.29
_diffrn_reflns_theta_min 2.15
_exptl_absorpt_coefficient_mu 0.254
_exptl_absorpt_correction_type none
_exptl_crystal_colour colourless
_exptl_crystal_density_diffrn 1.361
_exptl_crystal_density_method 'not measured'
_exptl_crystal_F_000 768
_exptl_crystal_size_max 0.15
_exptl_crystal_size_mid 0.1
_exptl_crystal_size_min 0.1
_refine_diff_density_max 0.408
_refine_diff_density_min -0.301
_refine_diff_density_rms 0.069
_refine_ls_abs_structure_details 'Flack H D (1983), Acta Cryst. A39, 876-881'
_refine_ls_abs_structure_Flack 0.11(6)
_refine_ls_extinction_method none
_refine_ls_goodness_of_fit_ref 0.997
_refine_ls_hydrogen_treatment constr
_refine_ls_matrix_type full
_refine_ls_number_parameters 441
_refine_ls_number_reflns 7740
_refine_ls_number_restraints 1
_refine_ls_restrained_S_all 0.997
_refine_ls_R_factor_all 0.0723
_refine_ls_R_factor_gt 0.0602
_refine_ls_shift/su_max 0.004
_refine_ls_shift/su_mean 0.000
_refine_ls_structure_factor_coef Fsqd
_refine_ls_weighting_details 'calc w=1/[\s^2^(Fo^2^)+(0.0595P)^2^+0.0000P] where P=(Fo^2^+2Fc^2^)/3'
_refine_ls_weighting_scheme calc
_refine_ls_wR_factor_gt 0.1207
_refine_ls_wR_factor_ref 0.1278
_reflns_number_gt 6555
_reflns_number_total 7740
_reflns_threshold_expression >2sigma(I)
_cod_data_source_file ol702097q-file004.cif
_cod_data_source_block 14junbm
_cod_original_sg_symbol_H-M 'P 21'
_cod_database_code 1505583

loop_
_symmetry_equiv_pos_as_xyz
'x, y, z'
'-x, y+1/2, -z'

loop_
_atom_site_label
_atom_site_type_symbol
_atom_site_fract_x
_atom_site_fract_y
_atom_site_fract_z
_atom_site_U_iso_or_equiv
_atom_site_adp_type
_atom_site_occupancy
_atom_site_symmetry_multiplicity
_atom_site_calc_flag
_atom_site_refinement_flags
Cl1 Cl 0.46929(9) 0.55710(6) 1.32717(7) 0.02216(19) Uani 1 1 d .
Cl02 Cl 0.42419(9) 0.84185(5) 0.75895(7) 0.02190(19) Uani 1 1 d .
O3 O 0.4564(3) 0.66049(14) 0.7736(2) 0.0182(5) Uani 1 1 d .
O3' O 0.2398(3) 0.47527(15) 1.4186(2) 0.0194(5) Uani 1 1 d .
O1 O 0.2912(2) 0.82467(13) 0.9573(2) 0.0167(5) Uani 1 1 d .
O7 O 0.5772(3) 0.81965(14) 1.1398(2) 0.0197(5) Uani 1 1 d .
O1' O 0.1876(3) 0.64667(15) 1.1620(2) 0.0197(5) Uani 1 1 d .
O2' O 0.0814(3) 0.60092(15) 0.9029(2) 0.0203(5) Uani 1 1 d .
O4 O 0.2706(3) 0.57582(16) 0.6713(2) 0.0244(6) Uani 1 1 d .
O010 O 0.0216(3) 0.60021(17) 1.3871(2) 0.0253(6) Uani 1 1 d .
O5 O 0.4900(3) 0.62977(14) 1.0107(2) 0.0180(5) Uani 1 1 d .
O8 O 0.4756(3) 0.93754(16) 1.1695(2) 0.0274(6) Uani 1 1 d .
O6' O 0.1853(3) 0.77823(15) 1.3017(2) 0.0238(6) Uani 1 1 d .
O7' O 0.0488(3) 0.88098(17) 1.3354(2) 0.0327(7) Uani 1 1 d .
O2 O -0.0756(3) 0.87108(16) 0.8556(2) 0.0278(6) Uani 1 1 d .
N1 N 0.0619(3) 0.76489(17) 0.8322(2) 0.0160(6) Uani 1 1 d .
H1 H 0.0641 0.7135 0.8212 0.019 Uiso 1 1 calc R
O5' O 0.1124(4) 0.70822(19) 1.5020(2) 0.0378(7) Uani 1 1 d .
N1' N 0.0891(3) 0.52550(17) 1.0582(2) 0.0176(6) Uani 1 1 d .
H1' H 0.0486 0.4869 1.0849 0.021 Uiso 1 1 calc R
O4' O 0.0196(3) 0.4053(2) 1.3813(2) 0.0394(8) Uani 1 1 d .
O6 O 0.7382(3) 0.65101(18) 1.0380(3) 0.0385(8) Uani 1 1 d .
C2 C 0.2828(4) 0.7720(2) 0.7715(3) 0.0148(7) Uani 1 1 d .
H2 H 0.2122 0.7593 0.6944 0.018 Uiso 1 1 calc R
C9 C -0.0661(4) 0.7980(2) 0.8397(3) 0.0197(8) Uani 1 1 d .
C1 C 0.1947(4) 0.8118(2) 0.8418(3) 0.0168(7) Uani 1 1 d .
H1A H 0.1605 0.8650 0.8076 0.020 Uiso 1 1 calc R
C9' C 0.0293(4) 0.5458(2) 0.9456(3) 0.0184(7) Uani 1 1 d .
C3 C 0.3566(4) 0.6937(2) 0.8301(3) 0.0158(7) Uani 1 1 d .
H3 H 0.2765 0.6541 0.8259 0.019 Uiso 1 1 calc R
C4 C 0.4492(4) 0.7081(2) 0.9555(3) 0.0157(7) Uani 1 1 d .
H4 H 0.5407 0.7397 0.9620 0.019 Uiso 1 1 calc R
C7 C 0.5729(4) 0.9011(2) 1.1465(3) 0.0192(8) Uani 1 1 d .
C3' C 0.1769(4) 0.5195(2) 1.3135(3) 0.0180(7) Uani 1 1 d .
H3' H 0.0817 0.4930 1.2679 0.022 Uiso 1 1 calc R
C1' C 0.2202(4) 0.5678(2) 1.1346(3) 0.0178(7) Uani 1 1 d .
H1'1 H 0.2974 0.5712 1.0967 0.021 Uiso 1 1 calc R
C4' C 0.1399(4) 0.6064(2) 1.3369(3) 0.0182(7) Uani 1 1 d .
H4' H 0.2298 0.6336 1.3895 0.022 Uiso 1 1 calc R
C11' C 0.1470(5) 0.4187(2) 1.4430(3) 0.0258(8) Uani 1 1 d .
C11 C 0.3963(4) 0.6024(2) 0.6929(3) 0.0186(7) Uani 1 1 d .
C2' C 0.2856(4) 0.5164(2) 1.2447(3) 0.0158(7) Uani 1 1 d .
H2' H 0.2973 0.4602 1.2235 0.019 Uiso 1 1 calc R
C8 C 0.7066(4) 0.9373(2) 1.1230(3) 0.0264(9) Uani 1 1 d .
H8A H 0.7977 0.9257 1.1862 0.040 Uiso 1 1 calc R
H8B H 0.6933 0.9949 1.1143 0.040 Uiso 1 1 calc R
H8C H 0.7146 0.9145 1.0535 0.040 Uiso 1 1 calc R
C14 C 0.6623(4) 0.5262(2) 1.1015(3) 0.0239(8) Uani 1 1 d .
H14A H 0.7544 0.5257 1.1668 0.036 Uiso 1 1 calc R
H14B H 0.6699 0.4871 1.0459 0.036 Uiso 1 1 calc R
H14C H 0.5776 0.5128 1.1260 0.036 Uiso 1 1 calc R
C13 C 0.6391(4) 0.6091(2) 1.0480(3) 0.0202(8) Uani 1 1 d .
C6 C 0.4443(4) 0.7748(2) 1.1394(3) 0.0183(7) Uani 1 1 d .
H6A H 0.3824 0.8078 1.1717 0.022 Uiso 1 1 calc R
H6B H 0.4750 0.7266 1.1865 0.022 Uiso 1 1 calc R
C12 C 0.5098(4) 0.5780(2) 0.6369(3) 0.0252(8) Uani 1 1 d .
H12A H 0.4650 0.5386 0.5780 0.038 Uiso 1 1 calc R
H12B H 0.5978 0.5551 0.6937 0.038 Uiso 1 1 calc R
H12C H 0.5396 0.6248 0.6032 0.038 Uiso 1 1 calc R
C5' C 0.0798(4) 0.6515(2) 1.2216(3) 0.0196(7) Uani 1 1 d .
H5' H -0.0146 0.6251 1.1742 0.023 Uiso 1 1 calc R
C7' C 0.1694(4) 0.8477(2) 1.3534(3) 0.0256(8) Uani 1 1 d .
C12' C 0.2296(5) 0.3787(3) 1.5549(3) 0.0315(9) Uani 1 1 d .
H12D H 0.3121 0.3470 1.5472 0.047 Uiso 1 1 calc R
H12E H 0.1609 0.3441 1.5765 0.047 Uiso 1 1 calc R
H12F H 0.2692 0.4192 1.6132 0.047 Uiso 1 1 calc R
C10' C -0.1082(4) 0.4969(2) 0.8774(3) 0.0247(8) Uani 1 1 d .
H10A H -0.1062 0.4884 0.8008 0.037 Uiso 1 1 calc R
H10B H -0.1992 0.5257 0.8739 0.037 Uiso 1 1 calc R
H10C H -0.1066 0.4455 0.9143 0.037 Uiso 1 1 calc R
C10 C -0.1974(4) 0.7421(3) 0.8244(4) 0.0308(9) Uani 1 1 d .
H10D H -0.2843 0.7615 0.7628 0.046 Uiso 1 1 calc R
H10E H -0.2213 0.7401 0.8944 0.046 Uiso 1 1 calc R
H10F H -0.1712 0.6888 0.8060 0.046 Uiso 1 1 calc R
C5 C 0.3524(4) 0.7510(2) 1.0169(3) 0.0143(7) Uani 1 1 d .
H5 H 0.2687 0.7154 1.0178 0.017 Uiso 1 1 calc R
C6' C 0.0471(4) 0.7401(2) 1.2315(3) 0.0244(8) Uani 1 1 d .
H6'1 H 0.0116 0.7648 1.1556 0.029 Uiso 1 1 calc R
H6'2 H -0.0315 0.7464 1.2664 0.029 Uiso 1 1 calc R
C13' C 0.0275(5) 0.6516(3) 1.4743(3) 0.0320(10) Uani 1 1 d .
C8' C 0.3197(5) 0.8777(3) 1.4318(4) 0.0372(10) Uani 1 1 d .
H8'1 H 0.3046 0.9257 1.4707 0.056 Uiso 1 1 calc R
H8'2 H 0.3844 0.8899 1.3875 0.056 Uiso 1 1 calc R
H8'3 H 0.3666 0.8366 1.4876 0.056 Uiso 1 1 calc R
C14' C -0.0884(5) 0.6274(4) 1.5290(4) 0.0495(13) Uani 1 1 d .
H14D H -0.0985 0.6700 1.5792 0.074 Uiso 1 1 calc R
H14E H -0.0558 0.5786 1.5727 0.074 Uiso 1 1 calc R
H14F H -0.1848 0.6183 1.4700 0.074 Uiso 1 1 calc R

loop_
_atom_site_aniso_label
_atom_site_aniso_U_11
_atom_site_aniso_U_22
_atom_site_aniso_U_33
_atom_site_aniso_U_23
_atom_site_aniso_U_13
_atom_site_aniso_U_12
Cl1 0.0158(4) 0.0283(5) 0.0212(4) -0.0005(4) 0.0045(3) -0.0036(4)
Cl02 0.0207(4) 0.0198(4) 0.0268(5) 0.0045(4) 0.0100(3) -0.0030(4)
O3 0.0139(12) 0.0197(13) 0.0215(13) -0.0076(10) 0.0064(10) -0.0031(10)
O3' 0.0195(12) 0.0208(13) 0.0173(12) -0.0017(10) 0.0052(10) -0.0063(11)
O1 0.0189(12) 0.0119(12) 0.0176(12) -0.0002(9) 0.0040(9) 0.0002(10)
O7 0.0175(12) 0.0170(13) 0.0228(14) -0.0026(10) 0.0043(10) -0.0025(10)
O1' 0.0215(12) 0.0178(13) 0.0210(13) -0.0017(10) 0.0085(10) -0.0033(11)
O2' 0.0218(12) 0.0171(13) 0.0227(13) 0.0042(10) 0.0084(10) 0.0014(11)
O4 0.0212(13) 0.0233(14) 0.0272(14) -0.0082(11) 0.0061(11) -0.0029(11)
O010 0.0216(13) 0.0365(16) 0.0201(13) -0.0057(12) 0.0099(10) -0.0014(12)
O5 0.0171(12) 0.0121(12) 0.0238(13) 0.0029(10) 0.0056(10) 0.0017(10)
O8 0.0217(14) 0.0240(15) 0.0355(16) -0.0076(12) 0.0083(12) 0.0033(12)
O6' 0.0233(13) 0.0162(13) 0.0315(15) -0.0062(11) 0.0087(11) -0.0025(11)
O7' 0.0387(17) 0.0250(15) 0.0362(17) -0.0014(13) 0.0149(13) 0.0102(13)
O2 0.0322(15) 0.0191(15) 0.0368(16) 0.0004(12) 0.0180(13) 0.0079(12)
N1 0.0174(14) 0.0068(14) 0.0233(15) -0.0025(11) 0.0063(12) 0.0009(11)
O5' 0.0557(19) 0.0309(17) 0.0253(16) -0.0047(13) 0.0113(14) 0.0022(15)
N1' 0.0206(15) 0.0130(15) 0.0193(15) 0.0003(12) 0.0070(12) -0.0067(12)
O4' 0.0386(17) 0.054(2) 0.0221(15) 0.0045(14) 0.0062(13) -0.0259(16)
O6 0.0159(13) 0.0356(18) 0.059(2) 0.0216(15) 0.0057(13) 0.0036(13)
C2 0.0122(15) 0.0135(17) 0.0175(17) 0.0009(13) 0.0034(12) -0.0036(13)
C9 0.0234(19) 0.0164(19) 0.0213(19) 0.0036(14) 0.0100(15) 0.0055(15)
C1 0.0167(16) 0.0138(17) 0.0192(18) 0.0033(13) 0.0052(13) 0.0029(14)
C9' 0.0184(16) 0.0148(18) 0.0244(18) -0.0048(14) 0.0105(14) 0.0020(14)
C3 0.0092(15) 0.0166(18) 0.0232(18) -0.0025(14) 0.0077(13) -0.0001(13)
C4 0.0133(15) 0.0127(17) 0.0193(18) 0.0013(13) 0.0030(13) 0.0003(13)
C7 0.0199(18) 0.0163(18) 0.0175(18) -0.0021(14) 0.0010(14) -0.0038(15)
C3' 0.0163(17) 0.0232(19) 0.0152(17) -0.0018(14) 0.0064(13) -0.0044(14)
C1' 0.0222(17) 0.0168(18) 0.0156(16) -0.0015(14) 0.0079(13) -0.0037(15)
C4' 0.0124(16) 0.0218(19) 0.0201(18) -0.0030(14) 0.0049(13) -0.0026(14)
C11' 0.034(2) 0.024(2) 0.021(2) -0.0040(16) 0.0117(17) -0.0100(17)
C11 0.0227(18) 0.0138(18) 0.0168(17) 0.0026(14) 0.0035(14) 0.0044(15)
C2' 0.0125(16) 0.0163(17) 0.0168(17) -0.0046(13) 0.0026(13) -0.0059(13)
C8 0.029(2) 0.0180(19) 0.033(2) -0.0014(16) 0.0104(17) -0.0046(16)
C14 0.0230(19) 0.0200(19) 0.026(2) 0.0027(15) 0.0047(15) 0.0042(15)
C13 0.0167(17) 0.021(2) 0.0202(18) 0.0029(15) 0.0029(14) 0.0029(15)
C6 0.0216(18) 0.0185(19) 0.0138(17) 0.0023(14) 0.0044(13) -0.0027(15)
C12 0.0253(19) 0.029(2) 0.0206(18) -0.0081(16) 0.0064(15) -0.0008(16)
C5' 0.0180(17) 0.0225(19) 0.0181(18) -0.0044(15) 0.0058(14) -0.0019(15)
C7' 0.038(2) 0.0170(19) 0.0249(19) 0.0050(16) 0.0146(16) -0.0032(18)
C12' 0.040(2) 0.028(2) 0.028(2) 0.0046(18) 0.0136(18) -0.0056(19)
C10' 0.0244(19) 0.026(2) 0.0188(18) -0.0031(15) 0.0008(15) -0.0026(16)
C10 0.0172(18) 0.032(2) 0.045(3) 0.005(2) 0.0142(17) 0.0059(17)
C5 0.0145(16) 0.0110(16) 0.0171(17) -0.0004(13) 0.0049(13) -0.0015(13)
C6' 0.0204(18) 0.023(2) 0.026(2) -0.0037(16) 0.0017(15) -0.0008(16)
C13' 0.031(2) 0.042(3) 0.020(2) -0.0010(19) 0.0049(16) 0.014(2)
C8' 0.041(2) 0.024(2) 0.042(3) -0.0060(19) 0.008(2) -0.0049(19)
C14' 0.040(3) 0.079(4) 0.036(3) -0.008(3) 0.022(2) 0.013(3)

loop_
_atom_type_symbol
_atom_type_description
_atom_type_scat_dispersion_real
_atom_type_scat_dispersion_imag
_atom_type_scat_source
C C 0.0033 0.0016 'International Tables Vol C Tables 4.2.6.8 and 6.1.1.4'
H H 0.0000 0.0000 'International Tables Vol C Tables 4.2.6.8 and 6.1.1.4'
N N 0.0061 0.0033 'International Tables Vol C Tables 4.2.6.8 and 6.1.1.4'
O O 0.0106 0.0060 'International Tables Vol C Tables 4.2.6.8 and 6.1.1.4'
Cl Cl 0.1484 0.1585 'International Tables Vol C Tables 4.2.6.8 and 6.1.1.4'

loop_
_geom_angle_atom_site_label_1
_geom_angle_atom_site_label_2
_geom_angle_atom_site_label_3
_geom_angle
C11 O3 C3 116.5(3)
C11' O3' C3' 116.6(3)
C1 O1 C5 113.2(2)
C7 O7 C6 118.0(3)
C1' O1' C5' 114.8(3)
C13' O010 C4' 117.5(3)
C13 O5 C4 117.5(3)
C7' O6' C6' 116.2(3)
C9 N1 C1 122.5(3)
C9' N1' C1' 121.1(3)
C1 C2 C3 109.8(3)
C1 C2 Cl02 108.7(2)
C3 C2 Cl02 110.9(2)
O2 C9 N1 121.5(3)
O2 C9 C10 121.7(3)
N1 C9 C10 116.7(3)
O1 C1 N1 113.9(3)
O1 C1 C2 110.6(3)
N1 C1 C2 109.6(3)
O2' C9' N1' 122.4(3)
O2' C9' C10' 122.8(3)
N1' C9' C10' 114.9(3)
O3 C3 C4 108.1(2)
O3 C3 C2 110.8(3)
C4 C3 C2 111.3(3)
O5 C4 C3 108.0(3)
O5 C4 C5 106.6(3)
C3 C4 C5 110.3(3)
O8 C7 O7 123.8(3)
O8 C7 C8 126.2(3)
O7 C7 C8 110.1(3)
O3' C3' C2' 109.8(3)
O3' C3' C4' 111.1(3)
C2' C3' C4' 111.7(3)
O1' C1' N1' 113.5(3)
O1' C1' C2' 110.6(3)
N1' C1' C2' 107.9(3)
O010 C4' C3' 105.6(3)
O010 C4' C5' 109.7(3)
C3' C4' C5' 108.5(3)
O4' C11' O3' 123.4(4)
O4' C11' C12' 127.0(4)
O3' C11' C12' 109.6(3)
O4 C11 O3 123.7(3)
O4 C11 C12 126.1(3)
O3 C11 C12 110.1(3)
C3' C2' C1' 109.3(3)
C3' C2' Cl1 110.9(2)
C1' C2' Cl1 108.2(2)
O6 C13 O5 124.1(3)
O6 C13 C14 124.7(3)
O5 C13 C14 111.1(3)
O7 C6 C5 109.6(3)
O1' C5' C6' 106.9(3)
O1' C5' C4' 110.2(3)
C6' C5' C4' 114.7(3)
O7' C7' O6' 123.1(4)
O7' C7' C8' 125.8(4)
O6' C7' C8' 111.1(3)
O1 C5 C6 106.6(3)
O1 C5 C4 109.8(3)
C6 C5 C4 112.4(3)
O6' C6' C5' 108.0(3)
O5' C13' O010 124.2(4)
O5' C13' C14' 125.7(4)
O010 C13' C14' 110.0(4)

loop_
_geom_bond_atom_site_label_1
_geom_bond_atom_site_label_2
_geom_bond_distance
Cl1 C2' 1.803(3)
Cl02 C2 1.796(3)
O3 C11 1.360(4)
O3 C3 1.443(4)
O3' C11' 1.372(4)
O3' C3' 1.430(4)
O1 C1 1.422(4)
O1 C5 1.436(4)
O7 C7 1.347(4)
O7 C6 1.441(4)
O1' C1' 1.404(4)
O1' C5' 1.431(4)
O2' C9' 1.230(4)
O4 C11 1.195(4)
O010 C13' 1.355(5)
O010 C4' 1.436(4)
O5 C13 1.353(4)
O5 C4 1.451(4)
O8 C7 1.198(4)
O6' C7' 1.344(4)
O6' C6' 1.435(4)
O7' C7' 1.202(5)
O2 C9 1.230(4)
N1 C9 1.342(4)
N1 C1 1.430(4)
O5' C13' 1.197(5)
N1' C9' 1.352(4)
N1' C1' 1.448(4)
O4' C11' 1.197(5)
O6 C13 1.193(4)
C2 C1 1.526(5)
C2 C3 1.527(5)
C9 C10 1.493(5)
C9' C10' 1.510(5)
C3 C4 1.514(5)
C4 C5 1.530(5)
C7 C8 1.494(5)
C3' C2' 1.522(5)
C3' C4' 1.526(5)
C1' C2' 1.541(5)
C4' C5' 1.533(5)
C11' C12' 1.490(5)
C11 C12 1.497(5)
C14 C13 1.503(5)
C6 C5 1.517(5)
C5' C6' 1.507(5)
C7' C8' 1.495(6)
C13' C14' 1.505(6)

loop_
_cod_related_entry_id
_cod_related_entry_code
_cod_related_entry_database
1 30651643 ChemSpider
